data_7047881
loop_
_publ_author_name
'Wickramatunga, Lenali V.'
'Pothupitiya, Thusith K.'
'Chevalier, Edith'
'Kariuki, Benson M.'
'Liyanage, Sudantha S.'
'Newman, Paul D.'
'Edwards, Peter G.'

_publ_section_title
;
 Halide and substituent dependent structural variation in copper(i) halide
 complexes of 1,5,9-triphosphacyclododecanes.
;
_journal_issue 45
_journal_name_full 'Dalton transactions (Cambridge, England : 2003)'
_journal_page_first 16126
_journal_page_last 16131
_journal_paper_doi 10.1039/c8dt03072c
_journal_volume 47
_journal_year 2018
_chemical_formula_moiety 'C15 H33 Br Cu P3'
_chemical_formula_sum 'C15 H33 Br Cu P3'
_chemical_formula_weight 449.77
_space_group_crystal_system monoclinic
_space_group_IT_number 14
_space_group_name_Hall '-P 2ybc'
_space_group_name_H-M_alt 'P 1 21/c 1'
_symmetry_space_group_name_Hall '-P 2ybc'
_symmetry_space_group_name_H-M 'P 1 21/c 1'
_atom_sites_solution_hydrogens geom
_audit_creation_method SHELXL-2018/1
_audit_update_record
;
2018-10-24 deposited with the CCDC.
2018-10-24 downloaded from the CCDC.
;
_cell_angle_alpha 90
_cell_angle_beta 92.123(3)
_cell_angle_gamma 90
_cell_formula_units_Z 4
_cell_length_a 13.4480(3)
_cell_length_b 10.6233(3)
_cell_length_c 13.7607(5)
_cell_measurement_reflns_used 4032
_cell_measurement_temperature 150(2)
_cell_measurement_theta_max 73.3880
_cell_measurement_theta_min 3.2780
_cell_volume 1964.53(10)
_computing_cell_refinement
;
CrysAlisPro, Agilent Technologies,
Version 1.171.37.31 (release 14-01-2014 CrysAlis171 .NET)
(compiled Jan 14 2014,18:38:05)
;
_computing_data_collection
;
CrysAlisPro, Agilent Technologies,
Version 1.171.37.31 (release 14-01-2014 CrysAlis171 .NET)
(compiled Jan 14 2014,18:38:05)
;
_computing_data_reduction
;
CrysAlisPro, Agilent Technologies,
Version 1.171.37.31 (release 14-01-2014 CrysAlis171 .NET)
(compiled Jan 14 2014,18:38:05)
;
_computing_molecular_graphics 'ORTEP-3 for Windows'
_computing_publication_material WinGX
_computing_structure_refinement 'SHELXL (Sheldrick, 2018)'
_computing_structure_solution 'SHELXS (Sheldrick, 2008)'
_diffrn_ambient_temperature 150(2)
_diffrn_measured_fraction_theta_full 1.000
_diffrn_measured_fraction_theta_max 0.985
_diffrn_measurement_device_type 'SuperNova, Dual, Cu at zero, Atlas'
_diffrn_measurement_method '\w scans'
_diffrn_radiation_type CuK\a
_diffrn_radiation_wavelength 1.54184
_diffrn_reflns_av_unetI/netI 0.0142
_diffrn_reflns_Laue_measured_fraction_full 1.000
_diffrn_reflns_Laue_measured_fraction_max 0.985
_diffrn_reflns_limit_h_max 16
_diffrn_reflns_limit_h_min -16
_diffrn_reflns_limit_k_max 13
_diffrn_reflns_limit_k_min -13
_diffrn_reflns_limit_l_max 16
_diffrn_reflns_limit_l_min -15
_diffrn_reflns_number 6042
_diffrn_reflns_point_group_measured_fraction_full 1.000
_diffrn_reflns_point_group_measured_fraction_max 0.985
_diffrn_reflns_theta_full 67.684
_diffrn_reflns_theta_max 73.389
_diffrn_reflns_theta_min 3.289
_diffrn_standards_decay_% 0
_diffrn_standards_interval_count 0
_diffrn_standards_interval_time 0
_diffrn_standards_number 0
_exptl_absorpt_coefficient_mu 6.165
_exptl_absorpt_correction_T_max 1.00000
_exptl_absorpt_correction_T_min 0.68336
_exptl_absorpt_correction_type multi-scan
_exptl_absorpt_process_details
;
CrysAlisPro, Agilent Technologies,
Version 1.171.37.31 (release 14-01-2014 CrysAlis171 .NET)
(compiled Jan 14 2014,18:38:05)
Empirical absorption correction using spherical harmonics,
 implemented in SCALE3 ABSPACK scaling algorithm.
Empirical absorption correction using spherical harmonics,
 implemented in SCALE3 ABSPACK scaling algorithm.
;
_exptl_crystal_colour colourless
_exptl_crystal_density_diffrn 1.521
_exptl_crystal_description needle
_exptl_crystal_F_000 928
_exptl_crystal_size_max 0.292
_exptl_crystal_size_mid 0.097
_exptl_crystal_size_min 0.061
_refine_diff_density_max 1.150
_refine_diff_density_min -0.574
_refine_diff_density_rms 0.140
_refine_ls_extinction_method none
_refine_ls_goodness_of_fit_ref 1.152
_refine_ls_hydrogen_treatment constr
_refine_ls_matrix_type full
_refine_ls_number_parameters 184
_refine_ls_number_reflns 6042
_refine_ls_number_restraints 0
_refine_ls_restrained_S_all 1.152
_refine_ls_R_factor_all 0.0622
_refine_ls_R_factor_gt 0.0584
_refine_ls_shift/su_max 0.000
_refine_ls_shift/su_mean 0.000
_refine_ls_structure_factor_coef Fsqd
_refine_ls_weighting_details 'w=1/[\s^2^(Fo^2^)+(0.0827P)^2^+8.2298P] where P=(Fo^2^+2Fc^2^)/3'
_refine_ls_weighting_scheme calc
_refine_ls_wR_factor_gt 0.1689
_refine_ls_wR_factor_ref 0.1713
_reflns_Friedel_coverage 0.000
_reflns_number_gt 5455
_reflns_number_total 6042
_reflns_threshold_expression 'I > 2\s(I)'
_cod_data_source_file c8dt03072c2.cif
_cod_data_source_block pge1319c
_cod_depositor_comments 'Adding full bibliography for 7047878--7047884.cif.'
_cod_database_code 7047881
_shelx_shelxl_version_number 2018/1
_shelx_space_group_comment
;
The symmetry employed for this shelxl refinement is uniquely defined
by the following loop, which should always be used as a source of
symmetry information in preference to the above space-group names.
They are only intended as comments.
;
_shelx_estimated_absorpt_t_min 0.266
_shelx_estimated_absorpt_t_max 0.705

loop_
_space_group_symop_operation_xyz
'x, y, z'
'-x, y+1/2, -z+1/2'
'-x, -y, -z'
'x, -y-1/2, z-1/2'

loop_
_atom_site_label
_atom_site_type_symbol
_atom_site_fract_x
_atom_site_fract_y
_atom_site_fract_z
_atom_site_U_iso_or_equiv
_atom_site_adp_type
_atom_site_occupancy
_atom_site_site_symmetry_order
_atom_site_calc_flag
_atom_site_refinement_flags_posn
_atom_site_refinement_flags_adp
C1 C 0.9593(5) -0.0397(6) 0.2908(5) 0.0260(13) Uani 1 1 d . .
H1A H 1.005337 0.017862 0.326819 0.031 Uiso 1 1 calc R U
H1B H 0.999967 -0.101397 0.255922 0.031 Uiso 1 1 calc R U
C2 C 0.8968(5) 0.0371(6) 0.2160(5) 0.0267(13) Uani 1 1 d . .
H2A H 0.936970 0.051219 0.158104 0.032 Uiso 1 1 calc R U
H2B H 0.837978 -0.013432 0.194981 0.032 Uiso 1 1 calc R U
C3 C 0.8611(5) 0.1644(6) 0.2527(5) 0.0286(14) Uani 1 1 d . .
H3A H 0.838370 0.214821 0.195543 0.034 Uiso 1 1 calc R U
H3B H 0.919083 0.208617 0.283188 0.034 Uiso 1 1 calc R U
C4 C 0.6476(5) 0.1817(6) 0.2626(5) 0.0285(14) Uani 1 1 d . .
H4A H 0.595924 0.222875 0.300965 0.034 Uiso 1 1 calc R U
H4B H 0.662900 0.239115 0.208465 0.034 Uiso 1 1 calc R U
C5 C 0.6035(5) 0.0587(7) 0.2188(4) 0.0271(13) Uani 1 1 d . .
H5A H 0.560453 0.080449 0.161301 0.033 Uiso 1 1 calc R U
H5B H 0.658769 0.006158 0.195898 0.033 Uiso 1 1 calc R U
C6 C 0.5427(5) -0.0196(6) 0.2886(5) 0.0263(13) Uani 1 1 d . .
H6A H 0.498972 -0.077608 0.250310 0.032 Uiso 1 1 calc R U
H6B H 0.499628 0.037391 0.325364 0.032 Uiso 1 1 calc R U
C7 C 0.6525(5) -0.2486(6) 0.2992(5) 0.0260(13) Uani 1 1 d . .
H7A H 0.595018 -0.306888 0.296807 0.031 Uiso 1 1 calc R U
H7B H 0.661961 -0.218317 0.232171 0.031 Uiso 1 1 calc R U
C8 C 0.7453(5) -0.3231(5) 0.3324(4) 0.0260(13) Uani 1 1 d . .
H8A H 0.745703 -0.332748 0.403955 0.031 Uiso 1 1 calc R U
H8B H 0.741645 -0.408281 0.303376 0.031 Uiso 1 1 calc R U
C9 C 0.8428(5) -0.2609(6) 0.3043(4) 0.0267(13) Uani 1 1 d . .
H9A H 0.835505 -0.233598 0.235619 0.032 Uiso 1 1 calc R U
H9B H 0.895982 -0.325285 0.308112 0.032 Uiso 1 1 calc R U
C10 C 0.7787(6) 0.3232(6) 0.3900(5) 0.0340(15) Uani 1 1 d . .
H10A H 0.846734 0.328945 0.419786 0.041 Uiso 1 1 calc R U
H10B H 0.774201 0.384298 0.335683 0.041 Uiso 1 1 calc R U
C11 C 0.7049(7) 0.3608(7) 0.4652(6) 0.0471(19) Uani 1 1 d . .
H11A H 0.639632 0.375279 0.433190 0.071 Uiso 1 1 calc R U
H11B H 0.727647 0.438181 0.497846 0.071 Uiso 1 1 calc R U
H11C H 0.699752 0.293287 0.513284 0.071 Uiso 1 1 calc R U
C12 C 0.5287(5) -0.1780(6) 0.4562(5) 0.0265(13) Uani 1 1 d . .
H12A H 0.499409 -0.109121 0.494199 0.032 Uiso 1 1 calc R U
H12B H 0.474500 -0.217995 0.416573 0.032 Uiso 1 1 calc R U
C13 C 0.5751(5) -0.2750(8) 0.5255(5) 0.0379(17) Uani 1 1 d . .
H13A H 0.597318 -0.347786 0.488383 0.057 Uiso 1 1 calc R U
H13B H 0.525576 -0.302091 0.571645 0.057 Uiso 1 1 calc R U
H13C H 0.632130 -0.237449 0.561153 0.057 Uiso 1 1 calc R U
C14 C 0.9784(5) -0.1931(6) 0.4622(5) 0.0274(13) Uani 1 1 d . .
H14A H 1.028982 -0.237462 0.424510 0.033 Uiso 1 1 calc R U
H14B H 1.012286 -0.125275 0.500024 0.033 Uiso 1 1 calc R U
C15 C 0.9308(5) -0.2858(8) 0.5319(5) 0.0373(17) Uani 1 1 d . .
H15A H 0.876456 -0.243942 0.564744 0.056 Uiso 1 1 calc R U
H15B H 0.981008 -0.314377 0.580471 0.056 Uiso 1 1 calc R U
H15C H 0.904578 -0.358303 0.495219 0.056 Uiso 1 1 calc R U
Br1 Br 0.75708(5) 0.02588(6) 0.60802(4) 0.0307(2) Uani 1 1 d . .
Cu1 Cu 0.75687(6) -0.00965(7) 0.43356(6) 0.0190(2) Uani 1 1 d . .
P1 P 0.88398(11) -0.12402(14) 0.37836(10) 0.0212(3) Uani 1 1 d . .
P2 P 0.76023(12) 0.16423(13) 0.34067(10) 0.0221(3) Uani 1 1 d . .
P3 P 0.62083(11) -0.11218(14) 0.37533(10) 0.0204(3) Uani 1 1 d . .

loop_
_atom_site_aniso_label
_atom_site_aniso_U_11
_atom_site_aniso_U_22
_atom_site_aniso_U_33
_atom_site_aniso_U_23
_atom_site_aniso_U_13
_atom_site_aniso_U_12
C1 0.026(3) 0.025(3) 0.027(3) 0.000(3) 0.004(2) 0.001(2)
C2 0.028(3) 0.029(3) 0.023(3) 0.005(3) 0.006(2) -0.001(3)
C3 0.030(4) 0.024(3) 0.032(3) 0.009(3) 0.003(2) -0.001(3)
C4 0.030(4) 0.021(3) 0.034(3) 0.011(3) 0.002(2) 0.007(2)
C5 0.028(3) 0.032(3) 0.021(3) 0.006(3) -0.002(2) 0.003(3)
C6 0.027(3) 0.028(3) 0.024(3) 0.002(2) -0.005(2) -0.001(3)
C7 0.030(3) 0.023(3) 0.025(3) -0.006(2) -0.001(2) -0.004(3)
C8 0.038(4) 0.016(3) 0.024(3) -0.003(2) 0.005(2) 0.002(2)
C9 0.031(3) 0.026(3) 0.023(3) -0.006(2) 0.004(2) 0.003(3)
C10 0.043(4) 0.020(3) 0.039(4) -0.001(3) 0.006(3) 0.000(3)
C11 0.062(5) 0.030(4) 0.050(5) -0.009(3) 0.017(4) 0.004(4)
C12 0.029(3) 0.024(3) 0.027(3) 0.003(2) 0.005(2) -0.003(2)
C13 0.036(4) 0.047(5) 0.031(3) 0.013(3) 0.004(3) -0.004(3)
C14 0.028(3) 0.027(3) 0.027(3) 0.003(3) -0.001(2) 0.005(3)
C15 0.035(4) 0.043(4) 0.033(4) 0.013(3) -0.001(3) 0.002(3)
Br1 0.0421(4) 0.0312(4) 0.0187(3) -0.0038(2) 0.0009(2) 0.0006(3)
Cu1 0.0243(5) 0.0149(4) 0.0178(4) -0.0003(3) 0.0008(3) -0.0002(3)
P1 0.0251(8) 0.0187(7) 0.0199(7) 0.0005(6) 0.0029(5) 0.0021(6)
P2 0.0302(9) 0.0142(6) 0.0222(7) 0.0017(5) 0.0021(6) 0.0000(6)
P3 0.0240(8) 0.0184(7) 0.0188(7) -0.0002(5) 0.0000(5) -0.0012(6)

loop_
_atom_type_symbol
_atom_type_description
_atom_type_scat_dispersion_real
_atom_type_scat_dispersion_imag
_atom_type_scat_source
C C 0.0181 0.0091 'International Tables Vol C Tables 4.2.6.8 and 6.1.1.4'
H H 0.0000 0.0000 'International Tables Vol C Tables 4.2.6.8 and 6.1.1.4'
Br Br -0.6763 1.2805 'International Tables Vol C Tables 4.2.6.8 and 6.1.1.4'
Cu Cu -1.9646 0.5888 'International Tables Vol C Tables 4.2.6.8 and 6.1.1.4'
P P 0.2955 0.4335 'International Tables Vol C Tables 4.2.6.8 and 6.1.1.4'

loop_
_geom_angle_atom_site_label_1
_geom_angle_atom_site_label_2
_geom_angle_atom_site_label_3
_geom_angle
C2 C1 P1 113.4(4)
C2 C1 H1A 108.9
P1 C1 H1A 108.9
C2 C1 H1B 108.9
P1 C1 H1B 108.9
H1A C1 H1B 107.7
C3 C2 C1 114.7(5)
C3 C2 H2A 108.6
C1 C2 H2A 108.6
C3 C2 H2B 108.6
C1 C2 H2B 108.6
H2A C2 H2B 107.6
C2 C3 P2 117.5(4)
C2 C3 H3A 107.9
P2 C3 H3A 107.9
C2 C3 H3B 107.9
P2 C3 H3B 107.9
H3A C3 H3B 107.2
C5 C4 P2 116.0(4)
C5 C4 H4A 108.3
P2 C4 H4A 108.3
C5 C4 H4B 108.3
P2 C4 H4B 108.3
H4A C4 H4B 107.4
C6 C5 C4 114.8(5)
C6 C5 H5A 108.6
C4 C5 H5A 108.6
C6 C5 H5B 108.6
C4 C5 H5B 108.6
H5A C5 H5B 107.5
C5 C6 P3 113.0(4)
C5 C6 H6A 109.0
P3 C6 H6A 109.0
C5 C6 H6B 109.0
P3 C6 H6B 109.0
H6A C6 H6B 107.8
C8 C7 P3 116.0(4)
C8 C7 H7A 108.3
P3 C7 H7A 108.3
C8 C7 H7B 108.3
P3 C7 H7B 108.3
H7A C7 H7B 107.4
C9 C8 C7 113.4(5)
C9 C8 H8A 108.9
C7 C8 H8A 108.9
C9 C8 H8B 108.9
C7 C8 H8B 108.9
H8A C8 H8B 107.7
C8 C9 P1 116.3(4)
C8 C9 H9A 108.2
P1 C9 H9A 108.2
C8 C9 H9B 108.2
P1 C9 H9B 108.2
H9A C9 H9B 107.4
C11 C10 P2 114.4(5)
C11 C10 H10A 108.7
P2 C10 H10A 108.7
C11 C10 H10B 108.7
P2 C10 H10B 108.7
H10A C10 H10B 107.6
C10 C11 H11A 109.5
C10 C11 H11B 109.5
H11A C11 H11B 109.5
C10 C11 H11C 109.5
H11A C11 H11C 109.5
H11B C11 H11C 109.5
C13 C12 P3 111.6(5)
C13 C12 H12A 109.3
P3 C12 H12A 109.3
C13 C12 H12B 109.3
P3 C12 H12B 109.3
H12A C12 H12B 108.0
C12 C13 H13A 109.5
C12 C13 H13B 109.5
H13A C13 H13B 109.5
C12 C13 H13C 109.5
H13A C13 H13C 109.5
H13B C13 H13C 109.5
C15 C14 P1 110.8(5)
C15 C14 H14A 109.5
P1 C14 H14A 109.5
C15 C14 H14B 109.5
P1 C14 H14B 109.5
H14A C14 H14B 108.1
C14 C15 H15A 109.5
C14 C15 H15B 109.5
H15A C15 H15B 109.5
C14 C15 H15C 109.5
H15A C15 H15C 109.5
H15B C15 H15C 109.5
P2 Cu1 P3 103.20(6)
P2 Cu1 P1 102.72(6)
P3 Cu1 P1 103.65(6)
P2 Cu1 Br1 115.77(5)
P3 Cu1 Br1 113.46(5)
P1 Cu1 Br1 116.35(5)
C1 P1 C14 102.8(3)
C1 P1 C9 100.6(3)
C14 P1 C9 102.6(3)
C1 P1 Cu1 113.7(2)
C14 P1 Cu1 121.3(2)
C9 P1 Cu1 113.2(2)
C4 P2 C10 102.8(3)
C4 P2 C3 103.1(3)
C10 P2 C3 98.5(3)
C4 P2 Cu1 112.5(2)
C10 P2 Cu1 123.5(2)
C3 P2 Cu1 113.8(2)
C12 P3 C6 102.4(3)
C12 P3 C7 102.7(3)
C6 P3 C7 100.9(3)
C12 P3 Cu1 121.8(2)
C6 P3 Cu1 114.1(2)
C7 P3 Cu1 112.3(2)

loop_
_geom_bond_atom_site_label_1
_geom_bond_atom_site_label_2
_geom_bond_distance
C1 C2 1.539(9)
C1 P1 1.835(6)
C1 H1A 0.9900
C1 H1B 0.9900
C2 C3 1.528(9)
C2 H2A 0.9900
C2 H2B 0.9900
C3 P2 1.852(7)
C3 H3A 0.9900
C3 H3B 0.9900
C4 C5 1.549(10)
C4 P2 1.833(7)
C4 H4A 0.9900
C4 H4B 0.9900
C5 C6 1.530(9)
C5 H5A 0.9900
C5 H5B 0.9900
C6 P3 1.845(6)
C6 H6A 0.9900
C6 H6B 0.9900
C7 C8 1.533(9)
C7 P3 1.847(6)
C7 H7A 0.9900
C7 H7B 0.9900
C8 C9 1.529(9)
C8 H8A 0.9900
C8 H8B 0.9900
C9 P1 1.849(7)
C9 H9A 0.9900
C9 H9B 0.9900
C10 C11 1.513(10)
C10 P2 1.834(7)
C10 H10A 0.9900
C10 H10B 0.9900
C11 H11A 0.9800
C11 H11B 0.9800
C11 H11C 0.9800
C12 C13 1.522(10)
C12 P3 1.833(6)
C12 H12A 0.9900
C12 H12B 0.9900
C13 H13A 0.9800
C13 H13B 0.9800
C13 H13C 0.9800
C14 C15 1.531(9)
C14 P1 1.837(6)
C14 H14A 0.9900
C14 H14B 0.9900
C15 H15A 0.9800
C15 H15B 0.9800
C15 H15C 0.9800
Br1 Cu1 2.4301(10)
Cu1 P2 2.2477(16)
Cu1 P3 2.2509(17)
Cu1 P1 2.2520(17)
